data_4330521
loop_
_publ_author_name
'Paresh Kumar Majhi'
'Susanne Sauerbrey'
'Gregor Schnakenburg'
'Anthony J. Arduengo'
'Rainer Streubel'

_publ_contact_author_address
;
University of Bonn
Institute of Inorganic Chemistry
Gerhard-Domagk-Strasse 1
53121 Bonn
Germany
;
_publ_contact_author_email r.streubel@uni-bonn.de
_publ_contact_author_fax '049 228 73-9616'
_publ_contact_author_name 'Streubel, Rainer'
_publ_contact_author_phone '049 228 73-5345'
_publ_section_title
;
 Synthesis of Backbone P-Functionalized Imidazol-2-ylidene Complexes: En
 Route to Novel Functional Ionic Liquids
;
_journal_name_full 'Inorganic Chemistry'
_journal_page_first 10408
_journal_page_last 10416
_journal_paper_doi 10.1021/ic301641z
_journal_volume 51
_journal_year 2012
_chemical_formula_moiety 'C34 H26 N2 O7 P2 W'
_chemical_formula_sum 'C34 H26 N2 O7 P2 W'
_chemical_formula_weight 820.36
_chemical_name_systematic
; 
 ? 
;
_space_group_IT_number 14
_symmetry_cell_setting monoclinic
_symmetry_space_group_name_Hall '-P 2yn'
_symmetry_space_group_name_H-M 'P 1 21/n 1'
_atom_sites_solution_hydrogens geom
_atom_sites_solution_primary direct
_atom_sites_solution_secondary difmap
_audit_creation_method SHELXL-97
_cell_angle_alpha 90.00
_cell_angle_beta 97.591(3)
_cell_angle_gamma 90.00
_cell_formula_units_Z 8
_cell_length_a 11.2946(7)
_cell_length_b 26.3024(12)
_cell_length_c 22.2793(9)
_cell_measurement_reflns_used 4980
_cell_measurement_temperature 100(2)
_cell_measurement_theta_max 27.83
_cell_measurement_theta_min 2.39
_cell_volume 6560.6(6)
_computing_cell_refinement 'Bruker SAINT'
_computing_data_collection 'Bruker APEX2'
_computing_data_reduction 'Bruker SAINT'
_computing_molecular_graphics 'Bruker SHELXTL'
_computing_publication_material 'Bruker SHELXTL'
_computing_structure_refinement 'SHELXL-97 (Sheldrick, 2008)'
_computing_structure_solution 'SHELXS-97 (Sheldrick, 2008)'
_diffrn_ambient_temperature 100(2)
_diffrn_measured_fraction_theta_full 0.853
_diffrn_measured_fraction_theta_max 0.853
_diffrn_measurement_device_type 'Bruker X8-KappaApexII'
_diffrn_measurement_method '\f and \w CCD rotation images, thin slices'
_diffrn_radiation_monochromator graphite
_diffrn_radiation_source 'fine-focus sealed tube'
_diffrn_radiation_type MoK\a
_diffrn_radiation_wavelength 0.71073
_diffrn_reflns_av_R_equivalents 0.0000
_diffrn_reflns_av_sigmaI/netI 0.0479
_diffrn_reflns_limit_h_max 13
_diffrn_reflns_limit_h_min -13
_diffrn_reflns_limit_k_max 31
_diffrn_reflns_limit_k_min 0
_diffrn_reflns_limit_l_max 26
_diffrn_reflns_limit_l_min 0
_diffrn_reflns_number 10269
_diffrn_reflns_theta_full 25.25
_diffrn_reflns_theta_max 25.25
_diffrn_reflns_theta_min 1.20
_diffrn_standards_number 0
_exptl_absorpt_coefficient_mu 3.670
_exptl_absorpt_correction_T_max 0.9642
_exptl_absorpt_correction_T_min 0.2168
_exptl_absorpt_correction_type empirical
_exptl_absorpt_process_details 'TWINABS (2009/2), Bruker AXS 2009'
_exptl_crystal_colour colourless
_exptl_crystal_density_diffrn 1.661
_exptl_crystal_description 'flat rod'
_exptl_crystal_F_000 3232
_exptl_crystal_size_max 0.60
_exptl_crystal_size_mid 0.10
_exptl_crystal_size_min 0.01
_refine_diff_density_max 1.118
_refine_diff_density_min -1.388
_refine_diff_density_rms 0.170
_refine_ls_extinction_method none
_refine_ls_goodness_of_fit_ref 1.129
_refine_ls_hydrogen_treatment constr
_refine_ls_matrix_type full
_refine_ls_number_parameters 834
_refine_ls_number_reflns 10281
_refine_ls_number_restraints 693
_refine_ls_restrained_S_all 1.104
_refine_ls_R_factor_all 0.0548
_refine_ls_R_factor_gt 0.0449
_refine_ls_shift/su_max 0.008
_refine_ls_shift/su_mean 0.000
_refine_ls_structure_factor_coef Fsqd
_refine_ls_weighting_details 'calc w=1/[\s^2^(Fo^2^)+(0.0795P)^2^+30.5533P] where P=(Fo^2^+2Fc^2^)/3'
_refine_ls_weighting_scheme calc
_refine_ls_wR_factor_gt 0.1291
_refine_ls_wR_factor_ref 0.1357
_reflns_number_gt 9208
_reflns_number_total 10281
_reflns_threshold_expression >2sigma(I)
_cod_data_source_file ic301641z_si_001_1.cif
_cod_data_source_block Greg1766_0t
_cod_original_sg_symbol_H-M 'P 21/n'
_cod_database_code 4330521

loop_
_symmetry_equiv_pos_as_xyz
'x, y, z'
'-x+1/2, y+1/2, -z+1/2'
'-x, -y, -z'
'x-1/2, -y-1/2, z-1/2'

loop_
_atom_site_label
_atom_site_type_symbol
_atom_site_fract_x
_atom_site_fract_y
_atom_site_fract_z
_atom_site_U_iso_or_equiv
_atom_site_adp_type
_atom_site_occupancy
_atom_site_symmetry_multiplicity
_atom_site_calc_flag
_atom_site_refinement_flags
C1 C -0.0565(9) 0.6374(4) 0.8786(4) 0.017(2) Uani 1 1 d U
C2 C 0.0431(9) 0.6076(4) 0.8035(4) 0.015(2) Uani 1 1 d U
C3 C 0.0901(9) 0.5828(4) 0.8556(4) 0.015(2) Uani 1 1 d U
C4 C -0.1104(10) 0.6780(4) 0.7778(4) 0.022(2) Uani 1 1 d U
H4A H -0.1301 0.7081 0.8005 0.026 Uiso 1 1 calc R
H4B H -0.1842 0.6623 0.7582 0.026 Uiso 1 1 calc R
H4C H -0.0608 0.6881 0.7469 0.026 Uiso 1 1 calc R
C5 C 0.0404(10) 0.5828(4) 0.9631(5) 0.026(2) Uani 1 1 d U
H5A H -0.0319 0.5900 0.9816 0.031 Uiso 1 1 calc R
H5B H 0.1090 0.5995 0.9867 0.031 Uiso 1 1 calc R
H5C H 0.0540 0.5460 0.9627 0.031 Uiso 1 1 calc R
C6 C 0.1111(9) 0.5362(4) 0.7120(4) 0.0181(12) Uani 1 1 d U
C7 C 0.2227(10) 0.5233(4) 0.6965(4) 0.0181(12) Uani 1 1 d U
H7A H 0.2819 0.5487 0.6945 0.022 Uiso 1 1 calc R
C8 C 0.2462(10) 0.4734(4) 0.6843(4) 0.0188(12) Uani 1 1 d U
H8A H 0.3228 0.4644 0.6744 0.023 Uiso 1 1 calc R
C9 C 0.1618(9) 0.4363(4) 0.6859(4) 0.0200(12) Uani 1 1 d U
H9A H 0.1802 0.4022 0.6763 0.024 Uiso 1 1 calc R
C10 C 0.0497(10) 0.4476(4) 0.7015(4) 0.0200(12) Uani 1 1 d U
H10A H -0.0084 0.4218 0.7032 0.024 Uiso 1 1 calc R
C11 C 0.0249(10) 0.4982(4) 0.7145(4) 0.0187(12) Uani 1 1 d U
H11A H -0.0512 0.5069 0.7252 0.022 Uiso 1 1 calc R
C12 C 0.1654(9) 0.6481(4) 0.7081(4) 0.019(2) Uani 1 1 d U
C13 C 0.1243(10) 0.6835(4) 0.6632(5) 0.024(2) Uani 1 1 d U
H13A H 0.0494 0.6777 0.6393 0.029 Uiso 1 1 calc R
C14 C 0.1862(12) 0.7249(5) 0.6527(6) 0.039(3) Uani 1 1 d U
H14A H 0.1550 0.7485 0.6224 0.047 Uiso 1 1 calc R
C15 C 0.2993(13) 0.7334(6) 0.6872(6) 0.043(3) Uani 1 1 d U
H15A H 0.3447 0.7627 0.6804 0.052 Uiso 1 1 calc R
C16 C 0.3422(12) 0.6986(5) 0.7308(5) 0.036(3) Uani 1 1 d U
H16A H 0.4180 0.7042 0.7539 0.044 Uiso 1 1 calc R
C17 C 0.2776(10) 0.6556(5) 0.7418(5) 0.028(3) Uani 1 1 d U
H17A H 0.3089 0.6317 0.7718 0.033 Uiso 1 1 calc R
C18 C 0.1806(9) 0.4798(4) 0.8701(4) 0.018(2) Uani 1 1 d U
C19 C 0.2620(10) 0.4429(4) 0.8566(5) 0.026(2) Uani 1 1 d U
H19A H 0.3393 0.4526 0.8483 0.032 Uiso 1 1 calc R
C20 C 0.2283(10) 0.3911(5) 0.8553(5) 0.027(3) Uani 1 1 d U
H20A H 0.2822 0.3657 0.8452 0.033 Uiso 1 1 calc R
C21 C 0.1188(10) 0.3779(4) 0.8685(4) 0.024(2) Uani 1 1 d U
H21A H 0.0978 0.3429 0.8680 0.029 Uiso 1 1 calc R
C22 C 0.0364(11) 0.4133(4) 0.8826(5) 0.028(3) Uani 1 1 d U
H22A H -0.0395 0.4029 0.8922 0.034 Uiso 1 1 calc R
C23 C 0.0671(10) 0.4636(4) 0.8824(4) 0.021(2) Uani 1 1 d U
H23A H 0.0104 0.4884 0.8907 0.025 Uiso 1 1 calc R
C24 C 0.3045(10) 0.5634(4) 0.9385(5) 0.0260(12) Uani 1 1 d U
C25 C 0.3190(11) 0.5317(5) 0.9881(5) 0.0287(13) Uani 1 1 d U
H25A H 0.2822 0.4992 0.9854 0.034 Uiso 1 1 calc R
C26 C 0.3876(10) 0.5467(5) 1.0428(5) 0.0307(13) Uani 1 1 d U
H26A H 0.3998 0.5238 1.0760 0.037 Uiso 1 1 calc R
C27 C 0.4366(11) 0.5944(5) 1.0481(5) 0.0311(13) Uani 1 1 d U
H27A H 0.4818 0.6051 1.0850 0.037 Uiso 1 1 calc R
C28 C 0.4185(11) 0.6273(5) 0.9978(5) 0.0302(13) Uani 1 1 d U
H28A H 0.4515 0.6606 1.0006 0.036 Uiso 1 1 calc R
C29 C 0.3535(10) 0.6115(5) 0.9448(5) 0.0285(13) Uani 1 1 d U
H29A H 0.3419 0.6343 0.9114 0.034 Uiso 1 1 calc R
C30 C -0.2825(11) 0.7248(5) 0.9780(5) 0.031(2) Uani 1 1 d U
C31 C -0.0442(10) 0.6878(4) 1.0021(5) 0.025(2) Uani 1 1 d U
C32 C -0.2487(10) 0.6207(5) 0.9658(5) 0.029(3) Uani 1 1 d U
C33 C -0.3170(11) 0.6823(5) 0.8647(5) 0.032(3) Uani 1 1 d U
C34 C -0.1225(10) 0.7517(4) 0.9007(4) 0.021(2) Uani 1 1 d U
C35 C 0.1167(9) 0.8589(4) 0.8939(4) 0.019(2) Uani 1 1 d U
C36 C -0.0144(8) 0.8856(4) 0.8138(4) 0.012(2) Uani 1 1 d U
C37 C -0.0419(8) 0.9103(4) 0.8637(4) 0.012(2) Uani 1 1 d U
C38 C 0.1368(10) 0.8175(4) 0.7942(5) 0.023(2) Uani 1 1 d U
H38A H 0.2030 0.7998 0.8184 0.028 Uiso 1 1 calc R
H38B H 0.1669 0.8358 0.7610 0.028 Uiso 1 1 calc R
H38C H 0.0765 0.7927 0.7775 0.028 Uiso 1 1 calc R
C39 C 0.0412(10) 0.9130(4) 0.9747(4) 0.020(2) Uani 1 1 d U
H39A H 0.1231 0.9127 0.9957 0.024 Uiso 1 1 calc R
H39B H -0.0090 0.8909 0.9962 0.024 Uiso 1 1 calc R
H39C H 0.0098 0.9478 0.9738 0.024 Uiso 1 1 calc R
C40 C -0.1282(9) 0.9535(4) 0.7171(4) 0.017(2) Uani 1 1 d U
C41 C -0.2476(10) 0.9657(4) 0.6986(4) 0.023(2) Uani 1 1 d U
H41A H -0.3074 0.9401 0.6963 0.027 Uiso 1 1 calc R
C42 C -0.2781(11) 1.0155(4) 0.6836(5) 0.025(2) Uani 1 1 d U
H42A H -0.3592 1.0241 0.6708 0.030 Uiso 1 1 calc R
C43 C -0.1907(9) 1.0531(4) 0.6870(4) 0.022(2) Uani 1 1 d U
H43A H -0.2128 1.0874 0.6778 0.026 Uiso 1 1 calc R
C44 C -0.0732(10) 1.0411(4) 0.7037(5) 0.023(2) Uani 1 1 d U
H44A H -0.0139 1.0668 0.7050 0.028 Uiso 1 1 calc R
C45 C -0.0405(9) 0.9921(4) 0.7185(4) 0.018(2) Uani 1 1 d U
H45A H 0.0413 0.9840 0.7297 0.021 Uiso 1 1 calc R
C46 C -0.1900(10) 0.8424(4) 0.7193(5) 0.0238(12) Uani 1 1 d U
C47 C -0.1800(10) 0.8073(4) 0.6730(5) 0.0248(12) Uani 1 1 d U
H47A H -0.1165 0.8107 0.6493 0.030 Uiso 1 1 calc R
C48 C -0.2598(10) 0.7680(4) 0.6610(5) 0.0263(13) Uani 1 1 d U
H48A H -0.2526 0.7449 0.6288 0.032 Uiso 1 1 calc R
C49 C -0.3504(11) 0.7625(5) 0.6962(5) 0.0263(13) Uani 1 1 d U
H49A H -0.4046 0.7349 0.6893 0.032 Uiso 1 1 calc R
C50 C -0.3630(10) 0.7973(4) 0.7420(5) 0.0259(13) Uani 1 1 d U
H50A H -0.4283 0.7942 0.7645 0.031 Uiso 1 1 calc R
C51 C -0.2820(10) 0.8362(4) 0.7550(5) 0.0246(13) Uani 1 1 d U
H51A H -0.2885 0.8585 0.7879 0.030 Uiso 1 1 calc R
C52 C -0.1177(9) 1.0155(4) 0.8708(4) 0.0189(12) Uani 1 1 d U
C53 C 0.0028(9) 1.0287(4) 0.8828(4) 0.0192(12) Uani 1 1 d U
H53A H 0.0603 1.0027 0.8933 0.023 Uiso 1 1 calc R
C54 C 0.0409(10) 1.0786(4) 0.8799(4) 0.0196(12) Uani 1 1 d U
H54A H 0.1230 1.0869 0.8896 0.024 Uiso 1 1 calc R
C55 C -0.0435(9) 1.1163(4) 0.8624(4) 0.0202(12) Uani 1 1 d U
H55A H -0.0183 1.1503 0.8577 0.024 Uiso 1 1 calc R
C56 C -0.1638(10) 1.1043(4) 0.8517(4) 0.0202(12) Uani 1 1 d U
H56A H -0.2212 1.1304 0.8417 0.024 Uiso 1 1 calc R
C57 C -0.2005(10) 1.0544(4) 0.8556(4) 0.0200(12) Uani 1 1 d U
H57A H -0.2832 1.0465 0.8478 0.024 Uiso 1 1 calc R
C58 C -0.2290(8) 0.9379(4) 0.9405(4) 0.013(2) Uani 1 1 d U
C59 C -0.2628(10) 0.8886(4) 0.9524(5) 0.026(2) Uani 1 1 d U
H59A H -0.2474 0.8617 0.9259 0.032 Uiso 1 1 calc R
C60 C -0.3184(11) 0.8784(5) 1.0023(5) 0.032(3) Uani 1 1 d U
H60A H -0.3384 0.8445 1.0118 0.038 Uiso 1 1 calc R
C61 C -0.3450(10) 0.9187(4) 1.0385(5) 0.025(2) Uani 1 1 d U
H61A H -0.3849 0.9119 1.0726 0.030 Uiso 1 1 calc R
C62 C -0.3163(10) 0.9670(4) 1.0270(5) 0.022(2) Uani 1 1 d U
H62A H -0.3363 0.9938 1.0524 0.027 Uiso 1 1 calc R
C63 C -0.2562(9) 0.9773(4) 0.9770(4) 0.017(2) Uani 1 1 d U
H63A H -0.2347 1.0112 0.9684 0.021 Uiso 1 1 calc R
C64 C 0.3608(10) 0.7719(4) 1.0177(5) 0.023(2) Uani 1 1 d U
C65 C 0.1235(10) 0.8041(4) 1.0104(5) 0.024(2) Uani 1 1 d U
C66 C 0.1949(10) 0.7454(4) 0.9140(5) 0.024(2) Uani 1 1 d U
C67 C 0.3860(10) 0.8147(5) 0.9008(5) 0.026(2) Uani 1 1 d U
C68 C 0.3278(10) 0.8755(4) 1.0006(5) 0.023(2) Uani 1 1 d U
N1 N -0.0442(7) 0.6411(3) 0.8198(4) 0.0173(18) Uani 1 1 d U
N2 N 0.0257(8) 0.6022(3) 0.9009(4) 0.0182(19) Uani 1 1 d U
N3 N 0.0828(7) 0.8538(3) 0.8327(3) 0.0155(18) Uani 1 1 d U
N4 N 0.0406(7) 0.8945(3) 0.9124(3) 0.0127(17) Uani 1 1 d U
O1 O -0.0573(6) 0.6079(3) 0.6857(3) 0.0183(16) Uani 1 1 d U
O2 O 0.2962(6) 0.5557(3) 0.8173(3) 0.0174(15) Uani 1 1 d U
O3 O -0.3481(9) 0.7480(4) 1.0033(4) 0.048(2) Uani 1 1 d U
O4 O 0.0304(8) 0.6901(3) 1.0423(4) 0.0372(19) Uani 1 1 d U
O5 O -0.2981(8) 0.5865(4) 0.9824(4) 0.044(2) Uani 1 1 d U
O6 O -0.4019(8) 0.6832(4) 0.8289(4) 0.047(2) Uani 1 1 d U
O7 O -0.0987(7) 0.7913(3) 0.8845(3) 0.0273(18) Uani 1 1 d U
O8 O 0.0258(6) 0.8792(3) 0.6959(3) 0.0173(15) Uani 1 1 d U
O9 O -0.2667(6) 0.9405(3) 0.8175(3) 0.0175(15) Uani 1 1 d U
O10 O 0.4246(7) 0.7500(3) 1.0539(3) 0.0261(18) Uani 1 1 d U
O11 O 0.0495(8) 0.7986(3) 1.0407(4) 0.0356(19) Uani 1 1 d U
O12 O 0.1666(7) 0.7073(3) 0.8931(3) 0.0287(18) Uani 1 1 d U
O13 O 0.4649(8) 0.8140(4) 0.8731(4) 0.042(2) Uani 1 1 d U
O14 O 0.3713(8) 0.9093(3) 1.0257(4) 0.037(2) Uani 1 1 d U
P1 P 0.0603(2) 0.59979(10) 0.72322(10) 0.0146(5) Uani 1 1 d .
P2 P 0.2247(2) 0.54501(10) 0.86610(11) 0.0164(5) Uani 1 1 d U
P3 P -0.0726(2) 0.88984(10) 0.73234(10) 0.0147(5) Uani 1 1 d .
P4 P -0.1714(2) 0.95114(10) 0.86930(10) 0.0143(5) Uani 1 1 d .
W1 W -0.17781(4) 0.684153(17) 0.931566(18) 0.01915(12) Uani 1 1 d U
W2 W 0.25388(4) 0.812073(17) 0.955830(17) 0.01645(12) Uani 1 1 d .

loop_
_atom_site_aniso_label
_atom_site_aniso_U_11
_atom_site_aniso_U_22
_atom_site_aniso_U_33
_atom_site_aniso_U_23
_atom_site_aniso_U_13
_atom_site_aniso_U_12
C1 0.016(3) 0.016(3) 0.017(3) 0.0007(18) 0.0014(18) 0.0007(19)
C2 0.015(3) 0.015(3) 0.015(3) -0.0008(18) 0.0017(18) 0.0015(19)
C3 0.015(3) 0.015(3) 0.015(3) 0.0016(18) 0.0033(18) 0.0008(19)
C4 0.022(3) 0.021(3) 0.022(3) 0.0009(19) 0.0033(18) 0.0015(19)
C5 0.027(3) 0.026(3) 0.024(3) 0.0004(19) 0.0032(19) 0.0005(19)
C6 0.0180(15) 0.0184(15) 0.0180(14) -0.0002(11) 0.0026(10) -0.0001(11)
C7 0.0182(15) 0.0184(15) 0.0178(14) -0.0002(11) 0.0029(10) -0.0003(11)
C8 0.0191(15) 0.0191(15) 0.0185(14) -0.0004(11) 0.0031(10) 0.0003(11)
C9 0.0200(15) 0.0201(15) 0.0200(15) -0.0004(11) 0.0029(10) 0.0006(11)
C10 0.0198(15) 0.0198(15) 0.0203(14) -0.0004(11) 0.0023(10) -0.0002(11)
C11 0.0185(15) 0.0190(15) 0.0189(14) 0.0000(11) 0.0027(11) -0.0002(11)
C12 0.019(2) 0.019(3) 0.019(2) 0.0002(14) 0.0026(14) 0.0001(14)
C13 0.025(3) 0.024(3) 0.024(3) 0.0018(19) 0.0024(18) 0.0010(19)
C14 0.039(3) 0.039(3) 0.039(3) 0.0014(14) 0.0041(14) -0.0003(14)
C15 0.043(4) 0.043(4) 0.044(4) 0.0020(19) 0.006(2) -0.001(2)
C16 0.035(3) 0.036(3) 0.038(3) 0.0020(19) 0.0036(19) -0.0014(19)
C17 0.027(3) 0.028(3) 0.028(3) 0.0010(19) 0.0038(19) -0.0007(19)
C18 0.018(3) 0.018(3) 0.017(3) 0.0003(18) 0.0013(18) -0.0007(19)
C19 0.026(3) 0.026(3) 0.027(3) 0.0003(19) 0.0041(19) 0.0001(19)
C20 0.028(3) 0.027(3) 0.027(3) 0.0000(19) 0.0056(19) 0.0013(19)
C21 0.025(3) 0.023(3) 0.023(3) 0.0005(19) 0.0015(19) -0.0003(19)
C22 0.029(3) 0.029(3) 0.028(3) -0.0008(19) 0.0045(19) -0.0006(19)
C23 0.020(3) 0.021(3) 0.021(3) 0.0001(18) 0.0016(18) 0.0002(19)
C24 0.0264(16) 0.0272(17) 0.0242(15) -0.0011(13) 0.0026(12) 0.0002(13)
C25 0.0294(17) 0.0294(17) 0.0271(16) -0.0001(13) 0.0027(13) 0.0003(13)
C26 0.0313(17) 0.0312(17) 0.0293(17) -0.0005(14) 0.0025(14) 0.0009(14)
C27 0.031(2) 0.032(2) 0.0295(19) -0.0021(17) 0.0012(17) 0.0017(17)
C28 0.0303(17) 0.0304(17) 0.0293(17) -0.0022(14) 0.0020(13) 0.0008(14)
C29 0.0288(17) 0.0286(17) 0.0278(16) -0.0015(13) 0.0024(13) 0.0005(13)
C30 0.032(3) 0.032(3) 0.031(3) -0.0024(18) 0.0086(19) 0.0019(18)
C31 0.026(3) 0.024(3) 0.024(3) -0.0001(19) 0.0034(19) -0.0008(19)
C32 0.029(3) 0.028(3) 0.029(3) 0.0013(19) 0.0039(19) -0.0008(19)
C33 0.032(3) 0.031(3) 0.033(3) -0.0003(19) 0.0052(19) 0.0008(19)
C34 0.021(3) 0.021(3) 0.021(3) -0.0002(18) 0.0015(18) -0.0001(19)
C35 0.019(3) 0.018(3) 0.019(3) 0.0001(18) 0.0024(18) -0.0007(19)
C36 0.011(3) 0.013(3) 0.012(2) 0.0002(18) 0.0023(18) -0.0011(18)
C37 0.012(3) 0.012(3) 0.012(2) -0.0004(18) 0.0019(18) -0.0004(18)
C38 0.023(3) 0.023(3) 0.023(3) -0.0006(19) 0.0023(18) 0.0000(19)
C39 0.021(3) 0.021(3) 0.020(3) -0.0011(18) 0.0048(18) 0.0019(19)
C40 0.018(3) 0.016(3) 0.017(3) 0.0000(18) 0.0029(18) 0.0007(19)
C41 0.023(3) 0.023(3) 0.022(3) 0.0001(19) 0.0028(19) -0.0001(19)
C42 0.024(3) 0.025(3) 0.025(3) 0.0011(19) 0.0026(19) 0.0021(19)
C43 0.022(3) 0.022(3) 0.023(3) 0.0006(18) 0.0049(18) 0.0006(19)
C44 0.023(3) 0.023(3) 0.024(3) 0.0007(19) 0.0024(19) -0.0008(19)
C45 0.017(3) 0.018(3) 0.018(3) 0.0004(18) 0.0020(18) -0.0001(19)
C46 0.0237(17) 0.0241(17) 0.0238(16) -0.0011(13) 0.0034(13) -0.0004(13)
C47 0.0248(17) 0.0250(18) 0.0247(17) -0.0018(14) 0.0039(14) -0.0007(14)
C48 0.026(2) 0.026(2) 0.026(2) -0.0035(19) 0.0033(18) -0.0026(19)
C49 0.026(2) 0.026(2) 0.027(2) -0.004(2) 0.0032(19) -0.003(2)
C50 0.026(2) 0.026(2) 0.026(2) -0.0036(19) 0.0036(18) -0.0024(19)
C51 0.0243(17) 0.0245(18) 0.0251(17) -0.0016(14) 0.0036(14) -0.0011(14)
C52 0.0197(16) 0.0189(16) 0.0184(16) -0.0005(13) 0.0035(13) 0.0008(13)
C53 0.0196(16) 0.0189(16) 0.0192(16) -0.0004(13) 0.0031(13) 0.0007(13)
C54 0.0204(16) 0.0192(16) 0.0192(16) -0.0001(13) 0.0023(13) 0.0001(13)
C55 0.0212(16) 0.0198(16) 0.0196(16) 0.0000(13) 0.0025(13) -0.0004(13)
C56 0.0209(16) 0.0200(16) 0.0194(16) -0.0002(13) 0.0021(13) 0.0002(13)
C57 0.0205(16) 0.0200(16) 0.0194(16) -0.0007(13) 0.0022(13) 0.0004(13)
C58 0.010(3) 0.015(3) 0.013(2) -0.0012(18) 0.0029(18) 0.0004(18)
C59 0.027(3) 0.025(3) 0.027(3) 0.0002(19) 0.0035(19) 0.0005(19)
C60 0.032(3) 0.031(3) 0.032(3) -0.0006(19) 0.0045(19) -0.0013(19)
C61 0.024(3) 0.027(3) 0.024(3) 0.0005(19) 0.0051(19) 0.0004(19)
C62 0.022(3) 0.024(3) 0.022(3) -0.0024(19) 0.0021(18) 0.0003(19)
C63 0.018(3) 0.017(3) 0.017(3) -0.0005(18) 0.0031(18) 0.0006(19)
C64 0.024(3) 0.023(3) 0.024(3) -0.0004(19) 0.0021(19) 0.0002(19)
C65 0.026(3) 0.023(3) 0.024(3) -0.0002(19) 0.0030(19) 0.0006(19)
C66 0.023(3) 0.025(3) 0.025(3) 0.0002(19) 0.0036(19) 0.0016(19)
C67 0.025(3) 0.026(3) 0.026(3) -0.0004(19) 0.0044(19) 0.0019(19)
C68 0.022(3) 0.022(3) 0.025(3) -0.0029(19) 0.0022(19) 0.0004(19)
N1 0.018(2) 0.017(2) 0.017(2) -0.0001(18) 0.0029(17) 0.0009(18)
N2 0.019(2) 0.018(2) 0.018(2) 0.0014(18) 0.0028(17) 0.0013(18)
N3 0.016(2) 0.016(2) 0.016(2) 0.0001(17) 0.0028(17) 0.0002(18)
N4 0.013(2) 0.013(2) 0.012(2) -0.0010(17) 0.0047(17) 0.0008(18)
O1 0.017(2) 0.019(2) 0.017(2) 0.0015(17) -0.0020(16) -0.0003(17)
O2 0.018(2) 0.018(2) 0.017(2) 0.0009(17) 0.0027(17) 0.0007(17)
O3 0.049(3) 0.048(3) 0.050(3) -0.0059(18) 0.0164(19) 0.0061(18)
O4 0.040(3) 0.036(3) 0.034(2) 0.0006(18) -0.0007(18) -0.0024(19)
O5 0.043(3) 0.043(3) 0.045(3) 0.0042(19) 0.0073(18) -0.0033(19)
O6 0.046(3) 0.047(3) 0.048(3) -0.0007(19) 0.0037(19) 0.0003(19)
O7 0.027(2) 0.026(2) 0.028(2) 0.0022(18) 0.0044(17) -0.0019(18)
O8 0.018(2) 0.018(2) 0.016(2) 0.0003(17) 0.0020(16) -0.0002(17)
O9 0.017(2) 0.018(2) 0.017(2) -0.0011(17) 0.0021(17) 0.0005(17)
O10 0.026(2) 0.027(2) 0.024(2) 0.0003(17) 0.0003(17) 0.0017(18)
O11 0.038(3) 0.035(3) 0.035(2) -0.0005(18) 0.0081(18) -0.0001(18)
O12 0.030(2) 0.027(2) 0.029(2) -0.0005(18) 0.0023(17) 0.0011(18)
O13 0.041(3) 0.044(3) 0.041(3) 0.0012(18) 0.0086(18) 0.0006(19)
O14 0.035(3) 0.036(3) 0.040(3) -0.0045(18) 0.0019(18) 0.0012(18)
P1 0.0164(13) 0.0155(14) 0.0114(11) 0.0001(10) 0.0009(9) -0.0011(11)
P2 0.0177(12) 0.0163(12) 0.0150(10) 0.0015(9) 0.0012(9) 0.0030(10)
P3 0.0174(14) 0.0152(14) 0.0108(11) -0.0006(10) 0.0002(9) 0.0002(12)
P4 0.0144(13) 0.0126(14) 0.0156(12) -0.0018(10) 0.0010(10) 0.0025(11)
W1 0.0234(2) 0.0149(2) 0.0208(2) -0.00245(17) 0.00886(17) -0.0018(2)
W2 0.0157(2) 0.0154(2) 0.01749(19) 0.00096(17) -0.00040(16) 0.00259(19)

loop_
_atom_type_symbol
_atom_type_description
_atom_type_scat_dispersion_real
_atom_type_scat_dispersion_imag
_atom_type_scat_source
C C 0.0033 0.0016 'International Tables Vol C Tables 4.2.6.8 and 6.1.1.4'
H H 0.0000 0.0000 'International Tables Vol C Tables 4.2.6.8 and 6.1.1.4'
N N 0.0061 0.0033 'International Tables Vol C Tables 4.2.6.8 and 6.1.1.4'
O O 0.0106 0.0060 'International Tables Vol C Tables 4.2.6.8 and 6.1.1.4'
P P 0.1023 0.0942 'International Tables Vol C Tables 4.2.6.8 and 6.1.1.4'
W W -0.8490 6.8722 'International Tables Vol C Tables 4.2.6.8 and 6.1.1.4'

loop_
_geom_angle_atom_site_label_1
_geom_angle_atom_site_label_2
_geom_angle_atom_site_label_3
_geom_angle
N1 C1 N2 104.7(8)
N1 C1 W1 127.8(7)
N2 C1 W1 127.3(7)
C3 C2 N1 106.6(8)
C3 C2 P1 133.6(8)
N1 C2 P1 119.3(7)
C2 C3 N2 104.7(8)
C2 C3 P2 126.5(7)
N2 C3 P2 127.6(7)
N1 C4 H4A 109.5
N1 C4 H4B 109.5
H4A C4 H4B 109.5
N1 C4 H4C 109.5
H4A C4 H4C 109.5
H4B C4 H4C 109.5
N2 C5 H5A 109.5
N2 C5 H5B 109.5
H5A C5 H5B 109.5
N2 C5 H5C 109.5
H5A C5 H5C 109.5
H5B C5 H5C 109.5
C7 C6 C11 119.5(10)
C7 C6 P1 125.3(8)
C11 C6 P1 115.0(8)
C8 C7 C6 119.1(11)
C8 C7 H7A 120.4
C6 C7 H7A 120.4
C9 C8 C7 121.6(10)
C9 C8 H8A 119.2
C7 C8 H8A 119.2
C8 C9 C10 120.9(11)
C8 C9 H9A 119.5
C10 C9 H9A 119.5
C9 C10 C11 118.1(10)
C9 C10 H10A 120.9
C11 C10 H10A 120.9
C10 C11 C6 120.7(10)
C10 C11 H11A 119.6
C6 C11 H11A 119.6
C13 C12 C17 118.7(10)
C13 C12 P1 116.0(8)
C17 C12 P1 124.9(8)
C14 C13 C12 122.5(11)
C14 C13 H13A 118.8
C12 C13 H13A 118.8
C13 C14 C15 119.3(13)
C13 C14 H14A 120.3
C15 C14 H14A 120.3
C16 C15 C14 119.1(13)
C16 C15 H15A 120.5
C14 C15 H15A 120.5
C15 C16 C17 121.6(12)
C15 C16 H16A 119.2
C17 C16 H16A 119.2
C16 C17 C12 118.7(11)
C16 C17 H17A 120.6
C12 C17 H17A 120.6
C19 C18 C23 118.3(10)
C19 C18 P2 117.3(8)
C23 C18 P2 124.3(8)
C18 C19 C20 119.4(11)
C18 C19 H19A 120.3
C20 C19 H19A 120.3
C21 C20 C19 119.6(11)
C21 C20 H20A 120.2
C19 C20 H20A 120.2
C20 C21 C22 122.7(11)
C20 C21 H21A 118.7
C22 C21 H21A 118.7
C23 C22 C21 118.1(11)
C23 C22 H22A 120.9
C21 C22 H22A 120.9
C22 C23 C18 122.0(11)
C22 C23 H23A 119.0
C18 C23 H23A 119.0
C25 C24 C29 118.0(10)
C25 C24 P2 123.2(9)
C29 C24 P2 118.8(8)
C24 C25 C26 121.1(11)
C24 C25 H25A 119.4
C26 C25 H25A 119.4
C27 C26 C25 120.0(11)
C27 C26 H26A 120.0
C25 C26 H26A 120.0
C26 C27 C28 118.6(11)
C26 C27 H27A 120.7
C28 C27 H27A 120.7
C29 C28 C27 120.3(12)
C29 C28 H28A 119.9
C27 C28 H28A 119.9
C28 C29 C24 121.8(11)
C28 C29 H29A 119.1
C24 C29 H29A 119.1
O3 C30 W1 176.8(11)
O4 C31 W1 179.2(11)
O5 C32 W1 173.9(10)
O6 C33 W1 175.0(11)
O7 C34 W1 175.0(9)
N4 C35 N3 105.1(8)
N4 C35 W2 125.9(7)
N3 C35 W2 128.6(7)
C37 C36 N3 107.1(8)
C37 C36 P3 133.2(8)
N3 C36 P3 119.6(7)
C36 C37 N4 107.0(8)
C36 C37 P4 127.3(7)
N4 C37 P4 125.4(6)
N3 C38 H38A 109.5
N3 C38 H38B 109.5
H38A C38 H38B 109.5
N3 C38 H38C 109.5
H38A C38 H38C 109.5
H38B C38 H38C 109.5
N4 C39 H39A 109.5
N4 C39 H39B 109.5
H39A C39 H39B 109.5
N4 C39 H39C 109.5
H39A C39 H39C 109.5
H39B C39 H39C 109.5
C41 C40 C45 119.1(10)
C41 C40 P3 124.6(8)
C45 C40 P3 115.9(7)
C42 C41 C40 119.3(11)
C42 C41 H41A 120.3
C40 C41 H41A 120.3
C41 C42 C43 120.5(11)
C41 C42 H42A 119.8
C43 C42 H42A 119.8
C44 C43 C42 120.4(11)
C44 C43 H43A 119.8
C42 C43 H43A 119.8
C45 C44 C43 120.3(11)
C45 C44 H44A 119.8
C43 C44 H44A 119.8
C44 C45 C40 120.4(10)
C44 C45 H45A 119.8
C40 C45 H45A 119.8
C51 C46 C47 118.6(10)
C51 C46 P3 124.8(9)
C47 C46 P3 116.3(8)
C48 C47 C46 121.7(11)
C48 C47 H47A 119.1
C46 C47 H47A 119.1
C47 C48 C49 119.0(11)
C47 C48 H48A 120.5
C49 C48 H48A 120.5
C48 C49 C50 120.3(12)
C48 C49 H49A 119.8
C50 C49 H49A 119.8
C51 C50 C49 120.9(11)
C51 C50 H50A 119.6
C49 C50 H50A 119.6
C50 C51 C46 119.4(10)
C50 C51 H51A 120.3
C46 C51 H51A 120.3
C53 C52 C57 117.9(10)
C53 C52 P4 123.8(8)
C57 C52 P4 118.2(8)
C54 C53 C52 121.9(10)
C54 C53 H53A 119.1
C52 C53 H53A 119.1
C53 C54 C55 118.8(10)
C53 C54 H54A 120.6
C55 C54 H54A 120.6
C56 C55 C54 120.3(10)
C56 C55 H55A 119.8
C54 C55 H55A 119.8
C57 C56 C55 120.1(10)
C57 C56 H56A 120.0
C55 C56 H56A 120.0
C56 C57 C52 120.9(10)
C56 C57 H57A 119.5
C52 C57 H57A 119.5
C63 C58 C59 120.1(9)
C63 C58 P4 120.2(8)
C59 C58 P4 118.9(7)
C60 C59 C58 120.2(11)
C60 C59 H59A 119.9
C58 C59 H59A 119.9
C59 C60 C61 118.7(12)
C59 C60 H60A 120.7
C61 C60 H60A 120.7
C62 C61 C60 122.3(11)
C62 C61 H61A 118.9
C60 C61 H61A 118.9
C61 C62 C63 119.2(10)
C61 C62 H62A 120.4
C63 C62 H62A 120.4
C58 C63 C62 119.5(10)
C58 C63 H63A 120.3
C62 C63 H63A 120.3
O10 C64 W2 178.1(10)
O11 C65 W2 178.6(10)
O12 C66 W2 176.3(10)
O13 C67 W2 175.1(10)
O14 C68 W2 177.8(10)
C1 N1 C2 111.9(8)
C1 N1 C4 123.9(8)
C2 N1 C4 124.1(8)
C1 N2 C3 112.1(8)
C1 N2 C5 124.8(9)
C3 N2 C5 123.0(9)
C35 N3 C36 110.2(8)
C35 N3 C38 124.1(8)
C36 N3 C38 125.6(8)
C35 N4 C37 110.6(8)
C35 N4 C39 125.8(8)
C37 N4 C39 123.6(8)
O1 P1 C6 109.5(5)
O1 P1 C12 110.8(4)
C6 P1 C12 113.5(5)
O1 P1 C2 109.2(4)
C6 P1 C2 108.5(5)
C12 P1 C2 105.1(5)
O2 P2 C18 113.8(4)
O2 P2 C3 109.6(4)
C18 P2 C3 107.4(5)
O2 P2 C24 110.6(5)
C18 P2 C24 108.7(5)
C3 P2 C24 106.3(5)
O8 P3 C40 109.8(4)
O8 P3 C46 111.4(5)
C40 P3 C46 112.3(5)
O8 P3 C36 109.2(4)
C40 P3 C36 108.1(4)
C46 P3 C36 105.8(5)
O9 P4 C52 113.4(4)
O9 P4 C58 109.4(4)
C52 P4 C58 108.7(4)
O9 P4 C37 109.7(4)
C52 P4 C37 106.5(5)
C58 P4 C37 109.0(4)
C30 W1 C33 86.5(5)
C30 W1 C34 86.4(5)
C33 W1 C34 90.9(5)
C30 W1 C31 90.2(5)
C33 W1 C31 176.7(5)
C34 W1 C31 89.5(4)
C30 W1 C32 87.5(5)
C33 W1 C32 87.1(5)
C34 W1 C32 173.6(4)
C31 W1 C32 92.2(4)
C30 W1 C1 179.6(4)
C33 W1 C1 93.9(4)
C34 W1 C1 93.7(4)
C31 W1 C1 89.4(4)
C32 W1 C1 92.5(4)
C64 W2 C65 87.3(4)
C64 W2 C67 90.5(4)
C65 W2 C67 176.0(5)
C64 W2 C66 89.6(4)
C65 W2 C66 88.1(4)
C67 W2 C66 88.6(4)
C64 W2 C68 85.7(4)
C65 W2 C68 94.2(4)
C67 W2 C68 89.0(5)
C66 W2 C68 174.7(4)
C64 W2 C35 173.1(4)
C65 W2 C35 86.0(4)
C67 W2 C35 96.3(4)
C66 W2 C35 91.9(4)
C68 W2 C35 93.1(4)

loop_
_geom_bond_atom_site_label_1
_geom_bond_atom_site_label_2
_geom_bond_distance
C1 N1 1.340(12)
C1 N2 1.357(13)
C1 W1 2.282(10)
C2 C3 1.376(13)
C2 N1 1.404(13)
C2 P1 1.836(9)
C3 N2 1.415(13)
C3 P2 1.806(10)
C4 N1 1.481(13)
C4 H4A 0.9800
C4 H4B 0.9800
C4 H4C 0.9800
C5 N2 1.466(13)
C5 H5A 0.9800
C5 H5B 0.9800
C5 H5C 0.9800
C6 C7 1.392(15)
C6 C11 1.402(15)
C6 P1 1.796(11)
C7 C8 1.373(15)
C7 H7A 0.9500
C8 C9 1.368(15)
C8 H8A 0.9500
C9 C10 1.389(15)
C9 H9A 0.9500
C10 C11 1.397(15)
C10 H10A 0.9500
C11 H11A 0.9500
C12 C13 1.400(14)
C12 C17 1.400(15)
C12 P1 1.801(11)
C13 C14 1.332(17)
C13 H13A 0.9500
C14 C15 1.419(19)
C14 H14A 0.9500
C15 C16 1.374(18)
C15 H15A 0.9500
C16 C17 1.386(17)
C16 H16A 0.9500
C17 H17A 0.9500
C18 C19 1.396(15)
C18 C23 1.410(15)
C18 P2 1.792(11)
C19 C20 1.415(16)
C19 H19A 0.9500
C20 C21 1.354(16)
C20 H20A 0.9500
C21 C22 1.380(16)
C21 H21A 0.9500
C22 C23 1.370(16)
C22 H22A 0.9500
C23 H23A 0.9500
C24 C25 1.376(15)
C24 C29 1.382(16)
C24 P2 1.806(11)
C25 C26 1.413(16)
C25 H25A 0.9500
C26 C27 1.369(16)
C26 H26A 0.9500
C27 C28 1.411(16)
C27 H27A 0.9500
C28 C29 1.370(16)
C28 H28A 0.9500
C29 H29A 0.9500
C30 O3 1.160(14)
C30 W1 1.984(12)
C31 O4 1.148(13)
C31 W1 2.032(11)
C32 O5 1.145(14)
C32 W1 2.042(12)
C33 O6 1.163(14)
C33 W1 2.018(12)
C34 O7 1.146(13)
C34 W1 2.032(11)
C35 N4 1.370(13)
C35 N3 1.372(12)
C35 W2 2.293(10)
C36 C37 1.359(13)
C36 N3 1.399(12)
C36 P3 1.851(9)
C37 N4 1.395(12)
C37 P4 1.833(10)
C38 N3 1.470(13)
C38 H38A 0.9800
C38 H38B 0.9800
C38 H38C 0.9800
C39 N4 1.471(12)
C39 H39A 0.9800
C39 H39B 0.9800
C39 H39C 0.9800
C40 C41 1.396(15)
C40 C45 1.416(14)
C40 P3 1.804(11)
C41 C42 1.384(16)
C41 H41A 0.9500
C42 C43 1.393(16)
C42 H42A 0.9500
C43 C44 1.368(15)
C43 H43A 0.9500
C44 C45 1.367(15)
C44 H44A 0.9500
C45 H45A 0.9500
C46 C51 1.399(15)
C46 C47 1.400(15)
C46 P3 1.815(11)
C47 C48 1.374(15)
C47 H47A 0.9500
C48 C49 1.377(16)
C48 H48A 0.9500
C49 C50 1.390(15)
C49 H49A 0.9500
C50 C51 1.376(16)
C50 H50A 0.9500
C51 H51A 0.9500
C52 C53 1.395(15)
C52 C57 1.399(15)
C52 P4 1.796(11)
C53 C54 1.385(15)
C53 H53A 0.9500
C54 C55 1.395(15)
C54 H54A 0.9500
C55 C56 1.385(15)
C55 H55A 0.9500
C56 C57 1.381(15)
C56 H56A 0.9500
C57 H57A 0.9500
C58 C63 1.378(13)
C58 C59 1.389(15)
C58 P4 1.825(9)
C59 C60 1.373(16)
C59 H59A 0.9500
C60 C61 1.390(16)
C60 H60A 0.9500
C61 C62 1.344(15)
C61 H61A 0.9500
C62 C63 1.406(14)
C62 H62A 0.9500
C63 H63A 0.9500
C64 O10 1.162(12)
C64 W2 2.008(11)
C65 O11 1.151(13)
C65 W2 2.040(11)
C66 O12 1.136(13)
C66 W2 2.054(12)
C67 O13 1.149(14)
C67 W2 2.054(11)
C68 O14 1.127(13)
C68 W2 2.063(11)
O1 P1 1.488(7)
O2 P2 1.466(7)
O8 P3 1.487(7)
O9 P4 1.497(7)

loop_
_geom_torsion_atom_site_label_1
_geom_torsion_atom_site_label_2
_geom_torsion_atom_site_label_3
_geom_torsion_atom_site_label_4
_geom_torsion
N1 C2 C3 N2 1.2(11)
P1 C2 C3 N2 -170.7(8)
N1 C2 C3 P2 -166.7(7)
P1 C2 C3 P2 21.4(16)
C11 C6 C7 C8 -0.2(15)
P1 C6 C7 C8 -174.5(7)
C6 C7 C8 C9 1.1(15)
C7 C8 C9 C10 -1.5(15)
C8 C9 C10 C11 1.0(15)
C9 C10 C11 C6 -0.1(14)
C7 C6 C11 C10 -0.3(15)
P1 C6 C11 C10 174.5(8)
C17 C12 C13 C14 -2.2(17)
P1 C12 C13 C14 171.0(9)
C12 C13 C14 C15 1.3(18)
C13 C14 C15 C16 -0.1(19)
C14 C15 C16 C17 0(2)
C15 C16 C17 C12 -0.7(18)
C13 C12 C17 C16 1.9(16)
P1 C12 C17 C16 -170.7(9)
C23 C18 C19 C20 0.4(15)
P2 C18 C19 C20 -175.9(8)
C18 C19 C20 C21 -1.5(16)
C19 C20 C21 C22 0.9(17)
C20 C21 C22 C23 0.8(17)
C21 C22 C23 C18 -2.0(16)
C19 C18 C23 C22 1.4(15)
P2 C18 C23 C22 177.4(8)
C29 C24 C25 C26 -3.5(18)
P2 C24 C25 C26 176.5(9)
C24 C25 C26 C27 3.0(18)
C25 C26 C27 C28 -1.0(17)
C26 C27 C28 C29 -0.3(18)
C27 C28 C29 C24 -0.3(18)
C25 C24 C29 C28 2.2(17)
P2 C24 C29 C28 -177.8(9)
N3 C36 C37 N4 1.6(11)
P3 C36 C37 N4 -174.2(8)
N3 C36 C37 P4 -172.2(7)
P3 C36 C37 P4 12.0(15)
C45 C40 C41 C42 -1.8(15)
P3 C40 C41 C42 -174.8(8)
C40 C41 C42 C43 -0.2(15)
C41 C42 C43 C44 1.9(16)
C42 C43 C44 C45 -1.5(16)
C43 C44 C45 C40 -0.5(15)
C41 C40 C45 C44 2.1(14)
P3 C40 C45 C44 175.8(8)
C51 C46 C47 C48 1.7(17)
P3 C46 C47 C48 176.5(9)
C46 C47 C48 C49 -1.3(17)
C47 C48 C49 C50 2.1(17)
C48 C49 C50 C51 -3.4(17)
C49 C50 C51 C46 3.8(17)
C47 C46 C51 C50 -2.9(16)
P3 C46 C51 C50 -177.2(9)
C57 C52 C53 C54 -0.1(14)
P4 C52 C53 C54 176.0(8)
C52 C53 C54 C55 -2.2(15)
C53 C54 C55 C56 3.8(15)
C54 C55 C56 C57 -3.1(15)
C55 C56 C57 C52 0.6(15)
C53 C52 C57 C56 1.0(14)
P4 C52 C57 C56 -175.4(7)
C63 C58 C59 C60 -3.2(16)
P4 C58 C59 C60 -172.9(9)
C58 C59 C60 C61 3.1(17)
C59 C60 C61 C62 -1.2(18)
C60 C61 C62 C63 -0.6(17)
C59 C58 C63 C62 1.3(15)
P4 C58 C63 C62 170.9(8)
C61 C62 C63 C58 0.6(16)
N2 C1 N1 C2 1.5(11)
W1 C1 N1 C2 177.1(7)
N2 C1 N1 C4 -175.4(9)
W1 C1 N1 C4 0.2(14)
C3 C2 N1 C1 -1.8(12)
P1 C2 N1 C1 171.5(7)
C3 C2 N1 C4 175.2(9)
P1 C2 N1 C4 -11.6(13)
N1 C1 N2 C3 -0.7(11)
W1 C1 N2 C3 -176.4(7)
N1 C1 N2 C5 -175.7(9)
W1 C1 N2 C5 8.6(14)
C2 C3 N2 C1 -0.4(12)
P2 C3 N2 C1 167.4(8)
C2 C3 N2 C5 174.8(9)
P2 C3 N2 C5 -17.5(15)
N4 C35 N3 C36 -0.7(11)
W2 C35 N3 C36 172.3(7)
N4 C35 N3 C38 -176.9(9)
W2 C35 N3 C38 -3.8(14)
C37 C36 N3 C35 -0.5(11)
P3 C36 N3 C35 175.9(7)
C37 C36 N3 C38 175.6(9)
P3 C36 N3 C38 -8.0(13)
N3 C35 N4 C37 1.7(11)
W2 C35 N4 C37 -171.6(7)
N3 C35 N4 C39 -180.0(9)
W2 C35 N4 C39 6.7(14)
C36 C37 N4 C35 -2.1(11)
P4 C37 N4 C35 171.8(7)
C36 C37 N4 C39 179.6(9)
P4 C37 N4 C39 -6.5(14)
C7 C6 P1 O1 128.0(9)
C11 C6 P1 O1 -46.5(9)
C7 C6 P1 C12 3.6(10)
C11 C6 P1 C12 -170.9(7)
C7 C6 P1 C2 -112.9(9)
C11 C6 P1 C2 72.7(8)
C13 C12 P1 O1 -2.5(10)
C17 C12 P1 O1 170.2(9)
C13 C12 P1 C6 121.2(8)
C17 C12 P1 C6 -66.1(11)
C13 C12 P1 C2 -120.4(8)
C17 C12 P1 C2 52.3(11)
C3 C2 P1 O1 141.0(11)
N1 C2 P1 O1 -30.1(9)
C3 C2 P1 C6 21.7(12)
N1 C2 P1 C6 -149.4(8)
C3 C2 P1 C12 -100.1(11)
N1 C2 P1 C12 88.8(9)
C19 C18 P2 O2 36.2(9)
C23 C18 P2 O2 -139.9(8)
C19 C18 P2 C3 157.7(8)
C23 C18 P2 C3 -18.3(10)
C19 C18 P2 C24 -87.7(9)
C23 C18 P2 C24 96.3(9)
C2 C3 P2 O2 16.0(11)
N2 C3 P2 O2 -149.3(9)
C2 C3 P2 C18 -108.2(10)
N2 C3 P2 C18 86.6(10)
C2 C3 P2 C24 135.6(10)
N2 C3 P2 C24 -29.7(11)
C25 C24 P2 O2 -129.7(10)
C29 C24 P2 O2 50.4(10)
C25 C24 P2 C18 -4.0(12)
C29 C24 P2 C18 176.1(9)
C25 C24 P2 C3 111.4(10)
C29 C24 P2 C3 -68.6(10)
C41 C40 P3 O8 125.8(9)
C45 C40 P3 O8 -47.5(8)
C41 C40 P3 C46 1.2(10)
C45 C40 P3 C46 -172.1(7)
C41 C40 P3 C36 -115.2(9)
C45 C40 P3 C36 71.6(8)
C51 C46 P3 O8 166.9(9)
C47 C46 P3 O8 -7.6(10)
C51 C46 P3 C40 -69.4(11)
C47 C46 P3 C40 116.1(9)
C51 C46 P3 C36 48.2(11)
C47 C46 P3 C36 -126.2(9)
C37 C36 P3 O8 147.3(10)
N3 C36 P3 O8 -28.0(9)
C37 C36 P3 C40 27.9(11)
N3 C36 P3 C40 -147.5(8)
C37 C36 P3 C46 -92.6(11)
N3 C36 P3 C46 92.1(8)
C53 C52 P4 O9 -136.9(8)
C57 C52 P4 O9 39.2(9)
C53 C52 P4 C58 101.2(9)
C57 C52 P4 C58 -82.7(8)
C53 C52 P4 C37 -16.2(10)
C57 C52 P4 C37 159.9(7)
C63 C58 P4 O9 -106.8(8)
C59 C58 P4 O9 62.9(9)
C63 C58 P4 C52 17.6(9)
C59 C58 P4 C52 -172.7(8)
C63 C58 P4 C37 133.3(8)
C59 C58 P4 C37 -57.0(9)
C36 C37 P4 O9 19.4(10)
N4 C37 P4 O9 -153.3(8)
C36 C37 P4 C52 -103.7(10)
N4 C37 P4 C52 83.6(9)
C36 C37 P4 C58 139.2(9)
N4 C37 P4 C58 -33.6(10)
O3 C30 W1 C33 12(21)
O3 C30 W1 C34 103(21)
O3 C30 W1 C31 -167(21)
O3 C30 W1 C32 -75(21)
O3 C30 W1 C1 -161(100)
O6 C33 W1 C30 -2(13)
O6 C33 W1 C34 -88(13)
O6 C33 W1 C31 8(19)
O6 C33 W1 C32 86(13)
O6 C33 W1 C1 178(100)
O7 C34 W1 C30 -20(10)
O7 C34 W1 C33 66(10)
O7 C34 W1 C31 -111(10)
O7 C34 W1 C32 -6(13)
O7 C34 W1 C1 160(10)
O4 C31 W1 C30 -1(88)
O4 C31 W1 C33 -11(93)
O4 C31 W1 C34 85(88)
O4 C31 W1 C32 -89(88)
O4 C31 W1 C1 179(100)
O5 C32 W1 C30 61(10)
O5 C32 W1 C33 -25(10)
O5 C32 W1 C34 47(12)
O5 C32 W1 C31 152(10)
O5 C32 W1 C1 -119(10)
N1 C1 W1 C30 -145(72)
N2 C1 W1 C30 29(70)
N1 C1 W1 C33 41.4(10)
N2 C1 W1 C33 -143.9(9)
N1 C1 W1 C34 -49.7(9)
N2 C1 W1 C34 125.0(9)
N1 C1 W1 C31 -139.2(9)
N2 C1 W1 C31 35.5(9)
N1 C1 W1 C32 128.7(9)
N2 C1 W1 C32 -56.6(9)
O10 C64 W2 C65 -109(29)
O10 C64 W2 C67 74(29)
O10 C64 W2 C66 163(29)
O10 C64 W2 C68 -15(29)
O10 C64 W2 C35 -96(29)
O11 C65 W2 C64 -81(43)
O11 C65 W2 C67 -25(46)
O11 C65 W2 C66 9(43)
O11 C65 W2 C68 -167(43)
O11 C65 W2 C35 101(43)
O13 C67 W2 C64 3(13)
O13 C67 W2 C65 -54(16)
O13 C67 W2 C66 -87(13)
O13 C67 W2 C68 88(13)
O13 C67 W2 C35 -179(100)
O12 C66 W2 C64 -5(15)
O12 C66 W2 C65 -92(15)
O12 C66 W2 C67 86(15)
O12 C66 W2 C68 23(18)
O12 C66 W2 C35 -178(100)
O14 C68 W2 C64 22(26)
O14 C68 W2 C65 109(26)
O14 C68 W2 C67 -69(26)
O14 C68 W2 C66 -6(29)
O14 C68 W2 C35 -165(26)
N4 C35 W2 C64 28(4)
N3 C35 W2 C64 -143(3)
N4 C35 W2 C65 42.2(9)
N3 C35 W2 C65 -129.6(10)
N4 C35 W2 C67 -141.1(9)
N3 C35 W2 C67 47.2(10)
N4 C35 W2 C66 130.1(9)
N3 C35 W2 C66 -41.6(10)
N4 C35 W2 C68 -51.8(9)
N3 C35 W2 C68 136.5(9)
